data_2227576
loop_
_publ_author_name
'Gao, Jun'
'Gao, Jing'
'Pei, Bo'
'Huang, Jing'

_publ_section_title
;
 Poly[bis[8-ethyl-5-oxo-2-(piperazin-1-yl)-5,8-dihydropyrido[2,3-<i>d</i>]pyrimidine-6-carboxylato]cadmium]
;
_journal_coeditor_code HB5694
_journal_issue 11
_journal_name_full 'Acta Crystallographica Section E'
_journal_page_first m1492
_journal_paper_doi 10.1107/S1600536810043291
_journal_volume 66
_journal_year 2010
_chemical_formula_iupac '[Cd (C14 H16 N5 O3)2]'
_chemical_formula_moiety 'C28 H32 Cd N10 O6'
_chemical_formula_sum 'C28 H32 Cd N10 O6'
_chemical_formula_weight 717.04
_chemical_name_systematic
;
Poly[bis[8-ethyl-5-oxo-2-(piperazin-1-yl)-5,8-dihydropyrido[2,3-
<i>d</i>]pyrimidine-6-carboxylato]cadmium(II)]
;
_space_group_IT_number 15
_symmetry_cell_setting monoclinic
_symmetry_space_group_name_Hall '-C 2yc'
_symmetry_space_group_name_H-M 'C 1 2/c 1'
_atom_sites_solution_hydrogens geom
_atom_sites_solution_primary direct
_atom_sites_solution_secondary difmap
_audit_creation_method SHELXL-97
_cell_angle_alpha 90.00
_cell_angle_beta 124.133(2)
_cell_angle_gamma 90.00
_cell_formula_units_Z 4
_cell_length_a 23.565(3)
_cell_length_b 7.4989(10)
_cell_length_c 18.719(3)
_cell_measurement_reflns_used 2029
_cell_measurement_temperature 295(2)
_cell_measurement_theta_max 25.22
_cell_measurement_theta_min 2.63
_cell_volume 2738.0(7)
_computing_cell_refinement 'SAINT-Plus (Bruker, 2001)'
_computing_data_collection 'APEX2 (Bruker, 2004)'
_computing_data_reduction 'SAINT-Plus (Bruker, 2001)'
_computing_molecular_graphics 'SHELXTL (Sheldrick, 2008)'
_computing_publication_material 'SHELXTL (Sheldrick, 2008)'
_computing_structure_refinement 'SHELXL97 (Sheldrick, 2008)'
_computing_structure_solution 'SHELXS97 (Sheldrick, 2008)'
_diffrn_ambient_temperature 295(2)
_diffrn_measured_fraction_theta_full 0.996
_diffrn_measured_fraction_theta_max 0.996
_diffrn_measurement_device_type 'Bruker SMART CCD'
_diffrn_measurement_method \w
_diffrn_radiation_monochromator graphite
_diffrn_radiation_source 'fine-focus sealed tube'
_diffrn_radiation_type MoK\a
_diffrn_radiation_wavelength 0.71073
_diffrn_reflns_av_R_equivalents 0.0419
_diffrn_reflns_av_sigmaI/netI 0.0522
_diffrn_reflns_limit_h_max 31
_diffrn_reflns_limit_h_min -31
_diffrn_reflns_limit_k_max 9
_diffrn_reflns_limit_k_min -9
_diffrn_reflns_limit_l_max 17
_diffrn_reflns_limit_l_min -24
_diffrn_reflns_number 9547
_diffrn_reflns_theta_full 28.13
_diffrn_reflns_theta_max 28.13
_diffrn_reflns_theta_min 2.63
_exptl_absorpt_coefficient_mu 0.864
_exptl_absorpt_correction_T_max 0.870
_exptl_absorpt_correction_T_min 0.801
_exptl_absorpt_correction_type multi-scan
_exptl_absorpt_process_details '(SADABS; Bruker, 2001)'
_exptl_crystal_colour colorless
_exptl_crystal_density_diffrn 1.739
_exptl_crystal_density_method 'not measured'
_exptl_crystal_description prism
_exptl_crystal_F_000 1464
_exptl_crystal_size_max 0.26
_exptl_crystal_size_mid 0.21
_exptl_crystal_size_min 0.16
_refine_diff_density_max 0.552
_refine_diff_density_min -0.522
_refine_ls_extinction_method none
_refine_ls_goodness_of_fit_ref 1.034
_refine_ls_hydrogen_treatment mixed
_refine_ls_matrix_type full
_refine_ls_number_parameters 209
_refine_ls_number_reflns 3341
_refine_ls_number_restraints 1
_refine_ls_restrained_S_all 1.034
_refine_ls_R_factor_all 0.0518
_refine_ls_R_factor_gt 0.0379
_refine_ls_shift/su_max 0.000
_refine_ls_shift/su_mean 0.000
_refine_ls_structure_factor_coef Fsqd
_refine_ls_weighting_details 'calc w=1/[\s^2^(Fo^2^)+(0.0343P)^2^+1.6146P] where P=(Fo^2^+2Fc^2^)/3'
_refine_ls_weighting_scheme calc
_refine_ls_wR_factor_gt 0.0765
_refine_ls_wR_factor_ref 0.0824
_reflns_number_gt 2733
_reflns_number_total 3341
_reflns_threshold_expression I>2\s(I)
_cod_data_source_file hb5694.cif
_cod_data_source_block I
_cod_original_cell_volume 2738.0(6)
_cod_original_sg_symbol_H-M 'C 2/c'
_cod_database_code 2227576
_cod_database_fobs_code 2227576

loop_
_symmetry_equiv_pos_as_xyz
'x, y, z'
'-x, y, -z+1/2'
'x+1/2, y+1/2, z'
'-x+1/2, y+1/2, -z+1/2'
'-x, -y, -z'
'x, -y, z-1/2'
'-x+1/2, -y+1/2, -z'
'x+1/2, -y+1/2, z-1/2'

loop_
_atom_site_type_symbol
_atom_site_label
_atom_site_fract_x
_atom_site_fract_y
_atom_site_fract_z
_atom_site_U_iso_or_equiv
_atom_site_adp_type
_atom_site_calc_flag
_atom_site_refinement_flags
_atom_site_occupancy
_atom_site_disorder_assembly
_atom_site_disorder_group
Cd Cd1 0.0000 0.98587(4) 0.2500 0.02310(10) Uani d S 1 . .
O O1 0.08374(10) 0.5183(3) 0.41826(15) 0.0332(5) Uani d . 1 . .
O O2 0.04106(10) 0.7822(3) 0.35767(15) 0.0344(5) Uani d . 1 . .
O O3 0.11120(10) 0.9456(3) 0.28957(14) 0.0317(5) Uani d . 1 . .
N N1 0.26146(11) 0.5764(3) 0.43559(15) 0.0219(5) Uani d . 1 . .
N N2 0.33353(11) 0.7134(3) 0.40468(15) 0.0216(5) Uani d . 1 . .
N N3 0.29069(12) 0.9516(3) 0.29966(17) 0.0262(5) Uani d . 1 . .
N N4 0.40508(11) 0.8712(3) 0.38073(16) 0.0235(5) Uani d . 1 . .
N N5 0.49005(11) 0.7117(3) 0.33262(16) 0.0220(5) Uani d D 1 . .
C C1 0.08550(13) 0.6605(4) 0.38550(18) 0.0222(6) Uani d . 1 . .
C C2 0.14781(13) 0.6884(3) 0.38139(18) 0.0201(6) Uani d . 1 . .
C C3 0.15495(13) 0.8283(3) 0.33412(18) 0.0204(6) Uani d . 1 . .
C C4 0.21915(13) 0.8271(3) 0.34077(18) 0.0192(6) Uani d . 1 . .
C C5 0.23209(14) 0.9413(4) 0.29215(19) 0.0246(6) Uani d . 1 . .
H H5A 0.1966 1.0149 0.2518 0.030 Uiso calc R 1 . .
C C6 0.34189(14) 0.8435(3) 0.36193(18) 0.0208(6) Uani d . 1 . .
C C7 0.27239(13) 0.7084(3) 0.39339(18) 0.0197(6) Uani d . 1 . .
C C8 0.20076(14) 0.5712(4) 0.42765(19) 0.0227(6) Uani d . 1 . .
H H8A 0.1945 0.4798 0.4562 0.027 Uiso calc R 1 . .
C C9 0.31463(14) 0.4398(4) 0.48763(19) 0.0266(6) Uani d . 1 . .
H H9A 0.3068 0.3881 0.5289 0.032 Uiso calc R 1 . .
H H9B 0.3594 0.4961 0.5197 0.032 Uiso calc R 1 . .
C C10 0.3138(2) 0.2948(4) 0.4318(2) 0.0468(9) Uani d . 1 . .
H H10A 0.2691 0.2417 0.3985 0.070 Uiso calc R 1 . .
H H10B 0.3471 0.2055 0.4676 0.070 Uiso calc R 1 . .
H H10C 0.3248 0.3444 0.3937 0.070 Uiso calc R 1 . .
C C11 0.46394(14) 0.7639(4) 0.4430(2) 0.0263(6) Uani d . 1 . .
H H11A 0.4543 0.7030 0.4808 0.032 Uiso calc R 1 . .
H H11B 0.5034 0.8405 0.4781 0.032 Uiso calc R 1 . .
C C12 0.47967(14) 0.6281(4) 0.39627(19) 0.0248(6) Uani d . 1 . .
H H12A 0.5207 0.5626 0.4383 0.030 Uiso calc R 1 . .
H H12B 0.4421 0.5436 0.3667 0.030 Uiso calc R 1 . .
C C13 0.41713(15) 0.9697(4) 0.3225(2) 0.0257(6) Uani d . 1 . .
H H13A 0.4554 1.0511 0.3553 0.031 Uiso calc R 1 . .
H H13B 0.3768 1.0385 0.2815 0.031 Uiso calc R 1 . .
C C14 0.43293(15) 0.8350(4) 0.2749(2) 0.0270(7) Uani d . 1 . .
H H14A 0.3920 0.7653 0.2366 0.032 Uiso calc R 1 . .
H H14B 0.4443 0.8992 0.2395 0.032 Uiso calc R 1 . .
H H5N 0.5260(10) 0.785(3) 0.3622(16) 0.021(8) Uiso d D 1 . .

loop_
_atom_site_aniso_label
_atom_site_aniso_U_11
_atom_site_aniso_U_22
_atom_site_aniso_U_33
_atom_site_aniso_U_12
_atom_site_aniso_U_13
_atom_site_aniso_U_23
Cd1 0.01777(14) 0.02430(17) 0.02992(18) 0.000 0.01502(13) 0.000
O1 0.0289(11) 0.0292(12) 0.0461(14) -0.0023(9) 0.0239(11) 0.0077(10)
O2 0.0284(12) 0.0353(12) 0.0484(15) 0.0102(9) 0.0270(11) 0.0151(11)
O3 0.0223(11) 0.0349(12) 0.0430(14) 0.0074(9) 0.0213(10) 0.0144(10)
N1 0.0186(11) 0.0210(12) 0.0262(14) 0.0015(9) 0.0126(11) 0.0024(10)
N2 0.0175(11) 0.0250(12) 0.0251(14) -0.0003(9) 0.0137(11) 0.0014(10)
N3 0.0244(12) 0.0286(13) 0.0311(14) 0.0043(10) 0.0189(12) 0.0075(11)
N4 0.0194(12) 0.0262(13) 0.0304(14) 0.0025(9) 0.0175(11) 0.0051(11)
N5 0.0171(12) 0.0224(12) 0.0289(14) -0.0009(9) 0.0144(11) -0.0003(10)
C1 0.0170(13) 0.0259(15) 0.0244(16) -0.0054(11) 0.0121(13) -0.0030(12)
C2 0.0199(13) 0.0201(13) 0.0233(15) -0.0036(10) 0.0140(12) -0.0015(11)
C3 0.0175(13) 0.0207(14) 0.0230(15) -0.0011(11) 0.0113(12) -0.0032(11)
C4 0.0189(13) 0.0195(13) 0.0207(15) -0.0002(10) 0.0121(12) 0.0010(11)
C5 0.0213(14) 0.0248(14) 0.0285(17) 0.0028(11) 0.0144(13) 0.0036(12)
C6 0.0212(14) 0.0188(13) 0.0257(16) 0.0005(11) 0.0152(13) -0.0016(11)
C7 0.0185(13) 0.0200(14) 0.0207(15) -0.0021(10) 0.0111(12) -0.0020(11)
C8 0.0245(14) 0.0205(14) 0.0267(16) -0.0036(11) 0.0166(13) -0.0010(12)
C9 0.0225(14) 0.0253(15) 0.0282(17) 0.0057(11) 0.0119(14) 0.0093(12)
C10 0.059(2) 0.0329(19) 0.044(2) 0.0184(17) 0.026(2) 0.0076(16)
C11 0.0204(14) 0.0343(16) 0.0253(16) 0.0028(12) 0.0135(13) 0.0041(13)
C12 0.0209(14) 0.0265(15) 0.0285(17) 0.0016(11) 0.0148(13) 0.0045(13)
C13 0.0255(14) 0.0221(14) 0.0377(18) 0.0026(11) 0.0227(14) 0.0076(13)
C14 0.0287(15) 0.0270(15) 0.0326(18) 0.0045(12) 0.0216(15) 0.0075(13)

loop_
_atom_type_symbol
_atom_type_description
_atom_type_scat_dispersion_real
_atom_type_scat_dispersion_imag
_atom_type_scat_source
C C 0.0033 0.0016 'International Tables Vol C Tables 4.2.6.8 and 6.1.1.4'
H H 0.0000 0.0000 'International Tables Vol C Tables 4.2.6.8 and 6.1.1.4'
N N 0.0061 0.0033 'International Tables Vol C Tables 4.2.6.8 and 6.1.1.4'
O O 0.0106 0.0060 'International Tables Vol C Tables 4.2.6.8 and 6.1.1.4'
Cd Cd -0.8075 1.2024 'International Tables Vol C Tables 4.2.6.8 and 6.1.1.4'

loop_
_geom_angle_atom_site_label_1
_geom_angle_atom_site_label_2
_geom_angle_atom_site_label_3
_geom_angle_site_symmetry_1
_geom_angle_site_symmetry_3
_geom_angle
_geom_angle_publ_flag
O2 Cd1 O2 2 . 95.31(12) ?
O2 Cd1 O3 2 2 77.61(7) ?
O2 Cd1 O3 . 2 92.21(7) ?
O2 Cd1 O3 2 . 92.21(7) ?
O2 Cd1 O3 . . 77.61(7) ?
O3 Cd1 O3 2 . 164.98(10) ?
O2 Cd1 N5 2 4 92.86(8) ?
O2 Cd1 N5 . 4 154.65(8) ?
O3 Cd1 N5 2 4 112.99(8) ?
O3 Cd1 N5 . 4 78.14(7) ?
O2 Cd1 N5 2 3_455 154.65(8) ?
O2 Cd1 N5 . 3_455 92.86(8) ?
O3 Cd1 N5 2 3_455 78.14(7) ?
O3 Cd1 N5 . 3_455 112.99(8) ?
N5 Cd1 N5 4 3_455 89.87(11) ?
C1 O2 Cd1 . . 134.12(18) ?
C3 O3 Cd1 . . 131.89(17) ?
C8 N1 C7 . . 119.0(2) ?
C8 N1 C9 . . 120.2(2) ?
C7 N1 C9 . . 120.8(2) ?
C7 N2 C6 . . 115.6(2) ?
C5 N3 C6 . . 115.3(2) ?
C6 N4 C11 . . 123.0(2) ?
C6 N4 C13 . . 122.1(2) ?
C11 N4 C13 . . 112.2(2) ?
C12 N5 C14 . . 110.9(2) ?
C12 N5 Cd1 . 3_545 109.91(16) ?
C14 N5 Cd1 . 3_545 110.40(17) ?
C12 N5 H5N . . 106.7(19) ?
C14 N5 H5N . . 103.1(19) ?
Cd1 N5 H5N 3_545 . 115.7(18) ?
O1 C1 O2 . . 125.1(2) ?
O1 C1 C2 . . 116.2(2) ?
O2 C1 C2 . . 118.7(2) ?
C8 C2 C3 . . 118.5(2) ?
C8 C2 C1 . . 116.2(2) ?
C3 C2 C1 . . 125.2(2) ?
O3 C3 C2 . . 125.7(2) ?
O3 C3 C4 . . 119.5(2) ?
C2 C3 C4 . . 114.8(2) ?
C7 C4 C5 . . 114.2(2) ?
C7 C4 C3 . . 123.2(2) ?
C5 C4 C3 . . 122.6(2) ?
N3 C5 C4 . . 124.5(3) ?
N3 C5 H5A . . 117.7 ?
C4 C5 H5A . . 117.7 ?
N4 C6 N2 . . 117.9(2) ?
N4 C6 N3 . . 116.6(2) ?
N2 C6 N3 . . 125.4(2) ?
N2 C7 N1 . . 117.5(2) ?
N2 C7 C4 . . 123.8(2) ?
N1 C7 C4 . . 118.6(2) ?
N1 C8 C2 . . 125.8(3) ?
N1 C8 H8A . . 117.1 ?
C2 C8 H8A . . 117.1 ?
N1 C9 C10 . . 111.6(3) ?
N1 C9 H9A . . 109.3 ?
C10 C9 H9A . . 109.3 ?
N1 C9 H9B . . 109.3 ?
C10 C9 H9B . . 109.3 ?
H9A C9 H9B . . 108.0 ?
C9 C10 H10A . . 109.5 ?
C9 C10 H10B . . 109.5 ?
H10A C10 H10B . . 109.5 ?
C9 C10 H10C . . 109.5 ?
H10A C10 H10C . . 109.5 ?
H10B C10 H10C . . 109.5 ?
N4 C11 C12 . . 110.0(2) ?
N4 C11 H11A . . 109.7 ?
C12 C11 H11A . . 109.7 ?
N4 C11 H11B . . 109.7 ?
C12 C11 H11B . . 109.7 ?
H11A C11 H11B . . 108.2 ?
N5 C12 C11 . . 112.5(2) ?
N5 C12 H12A . . 109.1 ?
C11 C12 H12A . . 109.1 ?
N5 C12 H12B . . 109.1 ?
C11 C12 H12B . . 109.1 ?
H12A C12 H12B . . 107.8 ?
N4 C13 C14 . . 108.2(2) ?
N4 C13 H13A . . 110.1 ?
C14 C13 H13A . . 110.1 ?
N4 C13 H13B . . 110.1 ?
C14 C13 H13B . . 110.1 ?
H13A C13 H13B . . 108.4 ?
N5 C14 C13 . . 114.0(2) ?
N5 C14 H14A . . 108.7 ?
C13 C14 H14A . . 108.7 ?
N5 C14 H14B . . 108.7 ?
C13 C14 H14B . . 108.7 ?
H14A C14 H14B . . 107.6 ?

loop_
_geom_bond_atom_site_label_1
_geom_bond_atom_site_label_2
_geom_bond_site_symmetry_2
_geom_bond_distance
_geom_bond_publ_flag
Cd1 O2 2 2.268(2) ?
Cd1 O2 . 2.268(2) y
Cd1 O3 2 2.3084(19) ?
Cd1 O3 . 2.3084(19) y
Cd1 N5 4 2.392(2) y
Cd1 N5 3_455 2.392(2) ?
O1 C1 . 1.243(3) ?
O2 C1 . 1.260(3) ?
O3 C3 . 1.252(3) ?
N1 C8 . 1.353(3) ?
N1 C7 . 1.378(3) ?
N1 C9 . 1.483(3) ?
N2 C7 . 1.334(3) ?
N2 C6 . 1.344(3) ?
N3 C5 . 1.309(3) ?
N3 C6 . 1.376(3) ?
N4 C6 . 1.340(3) ?
N4 C11 . 1.454(4) ?
N4 C13 . 1.470(3) ?
N5 C12 . 1.483(3) ?
N5 C14 . 1.484(3) ?
N5 Cd1 3_545 2.392(2) ?
N5 H5N . 0.893(10) ?
C1 C2 . 1.527(3) ?
C2 C8 . 1.366(4) ?
C2 C3 . 1.442(4) ?
C3 C4 . 1.447(3) ?
C4 C7 . 1.396(4) ?
C4 C5 . 1.402(4) ?
C5 H5A . 0.9300 ?
C8 H8A . 0.9300 ?
C9 C10 . 1.501(4) ?
C9 H9A . 0.9700 ?
C9 H9B . 0.9700 ?
C10 H10A . 0.9600 ?
C10 H10B . 0.9600 ?
C10 H10C . 0.9600 ?
C11 C12 . 1.518(4) ?
C11 H11A . 0.9700 ?
C11 H11B . 0.9700 ?
C12 H12A . 0.9700 ?
C12 H12B . 0.9700 ?
C13 C14 . 1.524(4) ?
C13 H13A . 0.9700 ?
C13 H13B . 0.9700 ?
C14 H14A . 0.9700 ?
C14 H14B . 0.9700 ?

loop_
_geom_hbond_atom_site_label_D
_geom_hbond_atom_site_label_H
_geom_hbond_atom_site_label_A
_geom_hbond_site_symmetry_A
_geom_hbond_distance_DH
_geom_hbond_distance_HA
_geom_hbond_distance_DA
_geom_hbond_angle_DHA
N5 H5N O1 3 0.893(10) 2.101(13) 2.959(3) 161(3)

loop_
_geom_torsion_atom_site_label_1
_geom_torsion_atom_site_label_2
_geom_torsion_atom_site_label_3
_geom_torsion_atom_site_label_4
_geom_torsion_site_symmetry_1
_geom_torsion_site_symmetry_2
_geom_torsion_site_symmetry_3
_geom_torsion_site_symmetry_4
_geom_torsion
_geom_torsion_publ_flag
O2 Cd1 O2 C1 2 . . . 61.3(3) ?
O3 Cd1 O2 C1 2 . . . 139.0(3) ?
O3 Cd1 O2 C1 . . . . -29.8(3) ?
N5 Cd1 O2 C1 4 . . . -47.0(4) ?
N5 Cd1 O2 C1 3_455 . . . -142.7(3) ?
O2 Cd1 O3 C3 2 . . . -80.2(3) ?
O2 Cd1 O3 C3 . . . . 14.7(3) ?
O3 Cd1 O3 C3 2 . . . -33.5(3) ?
N5 Cd1 O3 C3 4 . . . -172.7(3) ?
N5 Cd1 O3 C3 3_455 . . . 102.6(3) ?
Cd1 O2 C1 O1 . . . . -148.5(2) ?
Cd1 O2 C1 C2 . . . . 33.1(4) ?
O1 C1 C2 C8 . . . . -11.5(4) ?
O2 C1 C2 C8 . . . . 167.1(3) ?
O1 C1 C2 C3 . . . . 169.4(3) ?
O2 C1 C2 C3 . . . . -12.0(4) ?
Cd1 O3 C3 C2 . . . . -6.4(4) ?
Cd1 O3 C3 C4 . . . . 173.52(18) ?
C8 C2 C3 O3 . . . . -179.5(3) ?
C1 C2 C3 O3 . . . . -0.4(5) ?
C8 C2 C3 C4 . . . . 0.6(4) ?
C1 C2 C3 C4 . . . . 179.6(2) ?
O3 C3 C4 C7 . . . . 175.7(3) ?
C2 C3 C4 C7 . . . . -4.3(4) ?
O3 C3 C4 C5 . . . . -6.7(4) ?
C2 C3 C4 C5 . . . . 173.2(3) ?
C6 N3 C5 C4 . . . . -1.7(4) ?
C7 C4 C5 N3 . . . . -6.3(4) ?
C3 C4 C5 N3 . . . . 176.0(3) ?
C11 N4 C6 N2 . . . . 1.9(4) ?
C13 N4 C6 N2 . . . . 161.7(2) ?
C11 N4 C6 N3 . . . . -177.9(3) ?
C13 N4 C6 N3 . . . . -18.1(4) ?
C7 N2 C6 N4 . . . . 170.3(2) ?
C7 N2 C6 N3 . . . . -9.9(4) ?
C5 N3 C6 N4 . . . . -169.7(3) ?
C5 N3 C6 N2 . . . . 10.6(4) ?
C6 N2 C7 N1 . . . . 179.6(2) ?
C6 N2 C7 C4 . . . . 0.4(4) ?
C8 N1 C7 N2 . . . . 177.9(2) ?
C9 N1 C7 N2 . . . . -3.2(4) ?
C8 N1 C7 C4 . . . . -2.9(4) ?
C9 N1 C7 C4 . . . . 176.0(2) ?
C5 C4 C7 N2 . . . . 7.0(4) ?
C3 C4 C7 N2 . . . . -175.3(3) ?
C5 C4 C7 N1 . . . . -172.2(2) ?
C3 C4 C7 N1 . . . . 5.5(4) ?
C7 N1 C8 C2 . . . . -0.8(4) ?
C9 N1 C8 C2 . . . . -179.7(3) ?
C3 C2 C8 N1 . . . . 2.0(4) ?
C1 C2 C8 N1 . . . . -177.2(3) ?
C8 N1 C9 C10 . . . . 98.4(3) ?
C7 N1 C9 C10 . . . . -80.4(3) ?
C6 N4 C11 C12 . . . . 101.2(3) ?
C13 N4 C11 C12 . . . . -60.4(3) ?
C14 N5 C12 C11 . . . . -50.3(3) ?
Cd1 N5 C12 C11 3_545 . . . -172.71(18) ?
N4 C11 C12 N5 . . . . 55.3(3) ?
C6 N4 C13 C14 . . . . -102.7(3) ?
C11 N4 C13 C14 . . . . 59.0(3) ?
C12 N5 C14 C13 . . . . 50.8(3) ?
Cd1 N5 C14 C13 3_545 . . . 172.90(17) ?
N4 C13 C14 N5 . . . . -54.3(3) ?
